data_2223890
loop_
_publ_author_name
'Huo, Jian-Zhong'

_publ_section_title
;
 2-[(2-Carboxyphenyl)disulfanyl]benzoate
 (1,5-dimethyl-3-oxo-2-phenyl-2,3-dihydro-1<i>H</i>-pyrazol-4-yl)ammonium
;
_journal_coeditor_code LH2900
_journal_issue 11
_journal_name_full 'Acta Crystallographica Section E'
_journal_page_first o2691
_journal_page_last o2692
_journal_paper_doi 10.1107/S1600536809036952
_journal_volume 65
_journal_year 2009
_chemical_formula_iupac 'C11 H14 N3 O +, C14 H9 O4 S2 -'
_chemical_formula_moiety 'C11 H14 N3 O +, C14 H9 O4 S2 -'
_chemical_formula_sum 'C25 H23 N3 O5 S2'
_chemical_formula_weight 509.58
_chemical_name_systematic
;
2-[(2-Carboxyphenyl)disulfanyl]benzoate
(1,5-dimethyl-3-oxo-2-phenyl-2,3-dihydro-1<i>H</i>-pyrazol-4-yl)ammonium
;
_space_group_IT_number 2
_symmetry_cell_setting triclinic
_symmetry_space_group_name_Hall '-P 1'
_symmetry_space_group_name_H-M 'P -1'
_atom_sites_solution_hydrogens geom
_atom_sites_solution_primary direct
_atom_sites_solution_secondary difmap
_audit_creation_method SHELXL-97
_cell_angle_alpha 99.872(7)
_cell_angle_beta 91.929(7)
_cell_angle_gamma 115.244(5)
_cell_formula_units_Z 2
_cell_length_a 9.661(3)
_cell_length_b 10.283(4)
_cell_length_c 13.829(7)
_cell_measurement_reflns_used 4106
_cell_measurement_temperature 296(2)
_cell_measurement_theta_max 27.80
_cell_measurement_theta_min 2.35
_cell_volume 1215.4(9)
_computing_cell_refinement 'SAINT (Bruker, 2001)'
_computing_data_collection 'APEX2 (Bruker, 2003)'
_computing_data_reduction 'SAINT (Bruker, 2001)'
_computing_molecular_graphics
;
SHELXTL (Sheldrick, 2008) and DIAMOND (Brandenburg & Berndt,
1999)
;
_computing_publication_material 'SHELXTL (Sheldrick, 2008)'
_computing_structure_refinement 'SHELXL-97 (Sheldrick, 2008)'
_computing_structure_solution 'SHELXS-97 (Sheldrick, 2008)'
_diffrn_ambient_temperature 296(2)
_diffrn_measured_fraction_theta_full 0.987
_diffrn_measured_fraction_theta_max 0.987
_diffrn_measurement_device_type 'Brucker APEXII CCD area-detector'
_diffrn_measurement_method 'phi and omega scans'
_diffrn_radiation_monochromator graphite
_diffrn_radiation_source 'fine-focus sealed tube'
_diffrn_radiation_type MoK\a
_diffrn_radiation_wavelength 0.71073
_diffrn_reflns_av_R_equivalents 0.0123
_diffrn_reflns_av_sigmaI/netI 0.0200
_diffrn_reflns_limit_h_max 11
_diffrn_reflns_limit_h_min -11
_diffrn_reflns_limit_k_max 12
_diffrn_reflns_limit_k_min -5
_diffrn_reflns_limit_l_max 15
_diffrn_reflns_limit_l_min -16
_diffrn_reflns_number 6173
_diffrn_reflns_theta_full 25.01
_diffrn_reflns_theta_max 25.01
_diffrn_reflns_theta_min 1.51
_exptl_absorpt_coefficient_mu 0.261
_exptl_absorpt_correction_T_max 0.9448
_exptl_absorpt_correction_T_min 0.9258
_exptl_absorpt_correction_type multi-scan
_exptl_absorpt_process_details '(SADABS; Sheldrick, 1996)'
_exptl_crystal_colour yellow
_exptl_crystal_density_diffrn 1.392
_exptl_crystal_density_method 'not measured'
_exptl_crystal_description block
_exptl_crystal_F_000 532
_exptl_crystal_size_max 0.30
_exptl_crystal_size_mid 0.28
_exptl_crystal_size_min 0.22
_refine_diff_density_max 0.203
_refine_diff_density_min -0.229
_refine_ls_extinction_method none
_refine_ls_goodness_of_fit_ref 1.059
_refine_ls_hydrogen_treatment constr
_refine_ls_matrix_type full
_refine_ls_number_parameters 320
_refine_ls_number_reflns 4227
_refine_ls_number_restraints 0
_refine_ls_restrained_S_all 1.059
_refine_ls_R_factor_all 0.0426
_refine_ls_R_factor_gt 0.0355
_refine_ls_shift/su_max 0.000
_refine_ls_shift/su_mean 0.000
_refine_ls_structure_factor_coef Fsqd
_refine_ls_weighting_details 'calc w=1/[\s^2^(Fo^2^)+(0.0499P)^2^+0.3886P] where P=(Fo^2^+2Fc^2^)/3'
_refine_ls_weighting_scheme calc
_refine_ls_wR_factor_gt 0.0936
_refine_ls_wR_factor_ref 0.1000
_reflns_number_gt 3634
_reflns_number_total 4227
_reflns_threshold_expression I>2\s(I)
_cod_data_source_file lh2900.cif
_cod_data_source_block I
_cod_original_cell_volume 1215.5(9)
_cod_original_formula_sum
;
C25 H23 N3 O5 S2
;
_cod_database_code 2223890
_cod_database_fobs_code 2223890

loop_
_symmetry_equiv_pos_as_xyz
'x, y, z'
'-x, -y, -z'

loop_
_atom_site_type_symbol
_atom_site_label
_atom_site_fract_x
_atom_site_fract_y
_atom_site_fract_z
_atom_site_U_iso_or_equiv
_atom_site_adp_type
_atom_site_calc_flag
_atom_site_refinement_flags
_atom_site_occupancy
_atom_site_disorder_assembly
_atom_site_disorder_group
S S1 0.79625(6) 0.30246(6) 0.41198(4) 0.04987(15) Uani d . 1 . .
S S2 0.77232(6) 0.46456(5) 0.35447(3) 0.04581(14) Uani d . 1 . .
O O2 0.87236(18) 0.12722(17) 0.49915(11) 0.0596(4) Uani d . 1 . .
O O3 0.78833(18) 0.04135(19) 0.63321(12) 0.0653(4) Uani d . 1 . .
O O4 0.78550(16) 0.67278(14) 0.25767(10) 0.0518(3) Uani d . 1 . .
O O5 0.6376(2) 0.65050(16) 0.12387(11) 0.0703(5) Uani d . 1 . .
H H5 0.6937 0.7388 0.1319 0.105 Uiso calc R 1 . .
C C12 0.6718(2) 0.17200(19) 0.56767(12) 0.0379(4) Uani d . 1 . .
C C13 0.6661(2) 0.26280(19) 0.50372(12) 0.0385(4) Uani d . 1 . .
C C14 0.5566(2) 0.3168(2) 0.51215(14) 0.0450(4) Uani d . 1 . .
H H14 0.5522 0.3773 0.4705 0.054 Uiso calc R 1 . .
C C15 0.4543(2) 0.2822(2) 0.58140(15) 0.0516(5) Uani d . 1 . .
H H15 0.3816 0.3192 0.5859 0.062 Uiso calc R 1 . .
C C16 0.4590(2) 0.1929(2) 0.64402(15) 0.0523(5) Uani d . 1 . .
H H16 0.3897 0.1693 0.6906 0.063 Uiso calc R 1 . .
C C17 0.5674(2) 0.1390(2) 0.63682(14) 0.0452(4) Uani d . 1 . .
H H17 0.5708 0.0791 0.6793 0.054 Uiso calc R 1 . .
C C18 0.7866(2) 0.1099(2) 0.56449(14) 0.0435(4) Uani d . 1 . .
C C19 0.5772(2) 0.44117(19) 0.19213(12) 0.0411(4) Uani d . 1 . .
C C20 0.6068(2) 0.36948(19) 0.26285(12) 0.0399(4) Uani d . 1 . .
C C21 0.5030(2) 0.2243(2) 0.26044(14) 0.0504(5) Uani d . 1 . .
H H21 0.5192 0.1761 0.3076 0.060 Uiso calc R 1 . .
C C22 0.3767(3) 0.1507(2) 0.18949(16) 0.0577(5) Uani d . 1 . .
H H22 0.3083 0.0542 0.1899 0.069 Uiso calc R 1 . .
C C23 0.3508(3) 0.2184(2) 0.11810(16) 0.0591(5) Uani d . 1 . .
H H23 0.2675 0.1673 0.0690 0.071 Uiso calc R 1 . .
C C24 0.4498(3) 0.3629(2) 0.12028(14) 0.0537(5) Uani d . 1 . .
H H24 0.4314 0.4095 0.0728 0.064 Uiso calc R 1 . .
C C25 0.6773(2) 0.5980(2) 0.19429(13) 0.0432(4) Uani d . 1 . .
O O1 0.7722(2) -0.07506(15) 0.13515(11) 0.0708(5) Uani d . 1 . .
N N1 1.0500(2) 0.28242(17) 0.21502(13) 0.0522(4) Uani d . 1 . .
N N2 0.9294(2) 0.17231(17) 0.14899(12) 0.0544(4) Uani d . 1 . .
N N3 0.95999(18) -0.01942(17) 0.33782(11) 0.0420(4) Uani d . 1 . .
H H3A 1.0521 -0.0163 0.3517 0.063 Uiso calc R 1 . .
H H3B 0.8939 -0.1104 0.3082 0.063 Uiso calc R 1 . .
H H3C 0.9266 0.0071 0.3936 0.063 Uiso calc R 1 . .
C C1 0.8789(2) 0.0433(2) 0.18279(14) 0.0479(5) Uani d . 1 . .
C C2 0.9719(2) 0.07944(19) 0.27335(13) 0.0381(4) Uani d . 1 . .
C C3 1.0727(2) 0.2242(2) 0.29096(14) 0.0451(4) Uani d . 1 . .
C C4 1.1063(3) 0.4359(2) 0.2109(2) 0.0746(7) Uani d . 1 . .
H H4A 1.0228 0.4630 0.2147 0.112 Uiso calc R 1 . .
H H4B 1.1488 0.4519 0.1499 0.112 Uiso calc R 1 . .
H H4C 1.1847 0.4947 0.2654 0.112 Uiso calc R 1 . .
C C5 0.8733(2) 0.1957(2) 0.05991(14) 0.0473(5) Uani d . 1 . .
C C6 0.9637(3) 0.2291(3) -0.01490(19) 0.0736(7) Uani d . 1 . .
H H6 1.0623 0.2347 -0.0089 0.088 Uiso calc R 1 . .
C C7 0.9072(4) 0.2545(3) -0.09933(19) 0.0868(9) Uani d . 1 . .
H H7 0.9685 0.2780 -0.1501 0.104 Uiso calc R 1 . .
C C8 0.7649(4) 0.2455(3) -0.10844(19) 0.0796(8) Uani d . 1 . .
H H8 0.7295 0.2661 -0.1646 0.096 Uiso calc R 1 . .
C C9 0.6711(4) 0.2065(3) -0.0363(2) 0.0816(8) Uani d . 1 . .
H H9 0.5709 0.1966 -0.0449 0.098 Uiso calc R 1 . .
C C10 0.7251(3) 0.1817(3) 0.04980(17) 0.0643(6) Uani d . 1 . .
H H10 0.6623 0.1562 0.0996 0.077 Uiso calc R 1 . .
C C11 1.1906(3) 0.3128(3) 0.37761(18) 0.0691(6) Uani d . 1 . .
H H11A 1.2875 0.3677 0.3551 0.104 Uiso calc R 1 . .
H H11B 1.2017 0.2486 0.4169 0.104 Uiso calc R 1 . .
H H11C 1.1586 0.3793 0.4168 0.104 Uiso calc R 1 . .

loop_
_atom_site_aniso_label
_atom_site_aniso_U_11
_atom_site_aniso_U_22
_atom_site_aniso_U_33
_atom_site_aniso_U_12
_atom_site_aniso_U_13
_atom_site_aniso_U_23
S1 0.0581(3) 0.0600(3) 0.0518(3) 0.0376(3) 0.0180(2) 0.0287(2)
S2 0.0526(3) 0.0423(3) 0.0456(3) 0.0208(2) 0.0031(2) 0.0176(2)
O2 0.0725(10) 0.0751(10) 0.0613(9) 0.0521(8) 0.0246(8) 0.0331(8)
O3 0.0657(9) 0.0869(11) 0.0742(10) 0.0483(9) 0.0208(8) 0.0522(9)
O4 0.0579(8) 0.0390(7) 0.0534(8) 0.0144(6) -0.0025(7) 0.0175(6)
O5 0.1014(13) 0.0418(8) 0.0523(8) 0.0151(8) -0.0180(8) 0.0205(7)
C12 0.0403(9) 0.0369(9) 0.0357(9) 0.0164(8) -0.0008(7) 0.0082(7)
C13 0.0435(9) 0.0384(9) 0.0352(9) 0.0197(8) 0.0010(7) 0.0081(7)
C14 0.0530(11) 0.0489(11) 0.0423(10) 0.0299(9) 0.0030(8) 0.0128(8)
C15 0.0510(11) 0.0622(13) 0.0517(11) 0.0343(10) 0.0082(9) 0.0115(10)
C16 0.0507(11) 0.0627(13) 0.0483(11) 0.0273(10) 0.0135(9) 0.0159(10)
C17 0.0496(11) 0.0457(10) 0.0424(10) 0.0204(9) 0.0045(8) 0.0158(8)
C18 0.0467(10) 0.0448(10) 0.0442(10) 0.0230(9) 0.0022(8) 0.0148(8)
C19 0.0538(11) 0.0369(9) 0.0336(9) 0.0197(8) 0.0073(8) 0.0099(7)
C20 0.0527(10) 0.0356(9) 0.0341(9) 0.0210(8) 0.0085(8) 0.0092(7)
C21 0.0682(13) 0.0366(10) 0.0459(10) 0.0204(9) 0.0075(9) 0.0143(8)
C22 0.0692(14) 0.0354(10) 0.0555(12) 0.0116(10) 0.0069(10) 0.0074(9)
C23 0.0633(13) 0.0485(12) 0.0496(12) 0.0130(10) -0.0064(10) 0.0035(10)
C24 0.0676(13) 0.0500(12) 0.0406(10) 0.0222(10) -0.0005(9) 0.0134(9)
C25 0.0579(12) 0.0404(10) 0.0343(9) 0.0219(9) 0.0082(9) 0.0136(8)
O1 0.0899(11) 0.0384(8) 0.0604(9) 0.0052(8) -0.0302(8) 0.0196(7)
N1 0.0551(10) 0.0353(8) 0.0576(10) 0.0109(7) -0.0019(8) 0.0138(7)
N2 0.0644(11) 0.0375(9) 0.0512(9) 0.0111(8) -0.0097(8) 0.0177(7)
N3 0.0460(8) 0.0442(8) 0.0392(8) 0.0217(7) 0.0008(6) 0.0134(7)
C1 0.0586(12) 0.0371(10) 0.0438(10) 0.0152(9) -0.0030(9) 0.0153(8)
C2 0.0412(9) 0.0383(9) 0.0375(9) 0.0188(8) 0.0030(7) 0.0110(7)
C3 0.0457(10) 0.0430(10) 0.0463(10) 0.0194(9) 0.0020(8) 0.0096(8)
C4 0.0852(17) 0.0384(12) 0.0888(18) 0.0133(11) 0.0020(14) 0.0231(12)
C5 0.0616(12) 0.0379(10) 0.0455(10) 0.0216(9) 0.0034(9) 0.0175(8)
C6 0.0665(15) 0.0874(18) 0.0727(16) 0.0297(13) 0.0191(12) 0.0403(14)
C7 0.104(2) 0.086(2) 0.0589(15) 0.0217(17) 0.0183(15) 0.0382(14)
C8 0.119(2) 0.0490(13) 0.0605(15) 0.0255(14) -0.0183(15) 0.0213(11)
C9 0.094(2) 0.0870(19) 0.0804(18) 0.0587(17) -0.0129(15) 0.0139(15)
C10 0.0746(15) 0.0760(16) 0.0574(13) 0.0460(13) 0.0114(11) 0.0161(11)
C11 0.0650(14) 0.0538(13) 0.0676(15) 0.0113(11) -0.0175(12) 0.0049(11)

loop_
_atom_type_symbol
_atom_type_description
_atom_type_scat_dispersion_real
_atom_type_scat_dispersion_imag
_atom_type_scat_source
C C 0.0033 0.0016 'International Tables Vol C Tables 4.2.6.8 and 6.1.1.4'
H H 0.0000 0.0000 'International Tables Vol C Tables 4.2.6.8 and 6.1.1.4'
N N 0.0061 0.0033 'International Tables Vol C Tables 4.2.6.8 and 6.1.1.4'
O O 0.0106 0.0060 'International Tables Vol C Tables 4.2.6.8 and 6.1.1.4'
S S 0.1246 0.1234 'International Tables Vol C Tables 4.2.6.8 and 6.1.1.4'

loop_
_geom_angle_atom_site_label_1
_geom_angle_atom_site_label_2
_geom_angle_atom_site_label_3
_geom_angle_site_symmetry_1
_geom_angle_site_symmetry_3
_geom_angle
_geom_angle_publ_flag
C13 S1 S2 . . 105.53(6) ?
C20 S2 S1 . . 105.13(6) ?
C25 O5 H5 . . 109.5 ?
C17 C12 C13 . . 118.95(17) ?
C17 C12 C18 . . 118.54(16) ?
C13 C12 C18 . . 122.51(16) ?
C14 C13 C12 . . 118.82(16) ?
C14 C13 S1 . . 121.61(14) ?
C12 C13 S1 . . 119.55(13) ?
C15 C14 C13 . . 121.01(17) ?
C15 C14 H14 . . 119.5 ?
C13 C14 H14 . . 119.5 ?
C16 C15 C14 . . 120.43(18) ?
C16 C15 H15 . . 119.8 ?
C14 C15 H15 . . 119.8 ?
C17 C16 C15 . . 119.23(18) ?
C17 C16 H16 . . 120.4 ?
C15 C16 H16 . . 120.4 ?
C16 C17 C12 . . 121.57(18) ?
C16 C17 H17 . . 119.2 ?
C12 C17 H17 . . 119.2 ?
O2 C18 O3 . . 124.23(18) ?
O2 C18 C12 . . 120.14(16) ?
O3 C18 C12 . . 115.62(17) ?
C24 C19 C20 . . 119.15(17) ?
C24 C19 C25 . . 119.83(16) ?
C20 C19 C25 . . 121.01(16) ?
C21 C20 C19 . . 118.20(17) ?
C21 C20 S2 . . 121.18(14) ?
C19 C20 S2 . . 120.61(14) ?
C22 C21 C20 . . 121.23(18) ?
C22 C21 H21 . . 119.4 ?
C20 C21 H21 . . 119.4 ?
C23 C22 C21 . . 120.71(19) ?
C23 C22 H22 . . 119.6 ?
C21 C22 H22 . . 119.6 ?
C22 C23 C24 . . 119.10(19) ?
C22 C23 H23 . . 120.4 ?
C24 C23 H23 . . 120.4 ?
C23 C24 C19 . . 121.53(19) ?
C23 C24 H24 . . 119.2 ?
C19 C24 H24 . . 119.2 ?
O4 C25 O5 . . 122.76(17) ?
O4 C25 C19 . . 122.53(16) ?
O5 C25 C19 . . 114.70(17) ?
C3 N1 N2 . . 107.74(15) ?
C3 N1 C4 . . 128.07(19) ?
N2 N1 C4 . . 122.29(18) ?
C1 N2 N1 . . 109.44(15) ?
C1 N2 C5 . . 127.62(16) ?
N1 N2 C5 . . 122.93(15) ?
C2 N3 H3A . . 109.5 ?
C2 N3 H3B . . 109.5 ?
H3A N3 H3B . . 109.5 ?
C2 N3 H3C . . 109.5 ?
H3A N3 H3C . . 109.5 ?
H3B N3 H3C . . 109.5 ?
O1 C1 N2 . . 122.29(17) ?
O1 C1 C2 . . 132.74(17) ?
N2 C1 C2 . . 104.97(16) ?
C3 C2 C1 . . 109.02(16) ?
C3 C2 N3 . . 125.26(16) ?
C1 C2 N3 . . 125.71(16) ?
N1 C3 C2 . . 108.82(16) ?
N1 C3 C11 . . 122.47(18) ?
C2 C3 C11 . . 128.71(18) ?
N1 C4 H4A . . 109.5 ?
N1 C4 H4B . . 109.5 ?
H4A C4 H4B . . 109.5 ?
N1 C4 H4C . . 109.5 ?
H4A C4 H4C . . 109.5 ?
H4B C4 H4C . . 109.5 ?
C6 C5 C10 . . 120.4(2) ?
C6 C5 N2 . . 121.0(2) ?
C10 C5 N2 . . 118.60(19) ?
C5 C6 C7 . . 119.6(3) ?
C5 C6 H6 . . 120.2 ?
C7 C6 H6 . . 120.2 ?
C8 C7 C6 . . 120.4(3) ?
C8 C7 H7 . . 119.8 ?
C6 C7 H7 . . 119.8 ?
C7 C8 C9 . . 120.8(2) ?
C7 C8 H8 . . 119.6 ?
C9 C8 H8 . . 119.6 ?
C8 C9 C10 . . 120.1(3) ?
C8 C9 H9 . . 119.9 ?
C10 C9 H9 . . 119.9 ?
C5 C10 C9 . . 118.6(2) ?
C5 C10 H10 . . 120.7 ?
C9 C10 H10 . . 120.7 ?
C3 C11 H11A . . 109.5 ?
C3 C11 H11B . . 109.5 ?
H11A C11 H11B . . 109.5 ?
C3 C11 H11C . . 109.5 ?
H11A C11 H11C . . 109.5 ?
H11B C11 H11C . . 109.5 ?

loop_
_geom_bond_atom_site_label_1
_geom_bond_atom_site_label_2
_geom_bond_site_symmetry_2
_geom_bond_distance
_geom_bond_publ_flag
S1 C13 . 1.7901(19) ?
S1 S2 . 2.0580(9) ?
S2 C20 . 1.796(2) ?
O2 C18 . 1.231(2) ?
O3 C18 . 1.280(2) ?
O4 C25 . 1.214(2) ?
O5 C25 . 1.311(2) ?
O5 H5 . 0.8200 ?
C12 C17 . 1.390(3) ?
C12 C13 . 1.407(2) ?
C12 C18 . 1.496(3) ?
C13 C14 . 1.389(3) ?
C14 C15 . 1.379(3) ?
C14 H14 . 0.9300 ?
C15 C16 . 1.378(3) ?
C15 H15 . 0.9300 ?
C16 C17 . 1.377(3) ?
C16 H16 . 0.9300 ?
C17 H17 . 0.9300 ?
C19 C24 . 1.396(3) ?
C19 C20 . 1.410(2) ?
C19 C25 . 1.479(3) ?
C20 C21 . 1.393(3) ?
C21 C22 . 1.379(3) ?
C21 H21 . 0.9300 ?
C22 C23 . 1.375(3) ?
C22 H22 . 0.9300 ?
C23 C24 . 1.376(3) ?
C23 H23 . 0.9300 ?
C24 H24 . 0.9300 ?
O1 C1 . 1.260(2) ?
N1 C3 . 1.350(2) ?
N1 N2 . 1.387(2) ?
N1 C4 . 1.446(3) ?
N2 C1 . 1.376(2) ?
N2 C5 . 1.427(2) ?
N3 C2 . 1.435(2) ?
N3 H3A . 0.8900 ?
N3 H3B . 0.8900 ?
N3 H3C . 0.8900 ?
C1 C2 . 1.412(3) ?
C2 C3 . 1.359(3) ?
C3 C11 . 1.487(3) ?
C4 H4A . 0.9600 ?
C4 H4B . 0.9600 ?
C4 H4C . 0.9600 ?
C5 C6 . 1.370(3) ?
C5 C10 . 1.377(3) ?
C6 C7 . 1.383(4) ?
C6 H6 . 0.9300 ?
C7 C8 . 1.337(4) ?
C7 H7 . 0.9300 ?
C8 C9 . 1.365(4) ?
C8 H8 . 0.9300 ?
C9 C10 . 1.390(3) ?
C9 H9 . 0.9300 ?
C10 H10 . 0.9300 ?
C11 H11A . 0.9600 ?
C11 H11B . 0.9600 ?
C11 H11C . 0.9600 ?

loop_
_geom_hbond_atom_site_label_D
_geom_hbond_atom_site_label_H
_geom_hbond_atom_site_label_A
_geom_hbond_site_symmetry_A
_geom_hbond_distance_DH
_geom_hbond_distance_HA
_geom_hbond_distance_DA
_geom_hbond_angle_DHA
O5 H5 O1 1_565 0.82 1.72 2.527(2) 165.9
N3 H3A O3 2_756 0.89 1.68 2.561(2) 169.9
N3 H3B O4 1_545 0.89 2.00 2.865(2) 165.3
N3 H3C O2 . 0.89 1.98 2.834(2) 160.5

loop_
_geom_torsion_atom_site_label_1
_geom_torsion_atom_site_label_2
_geom_torsion_atom_site_label_3
_geom_torsion_atom_site_label_4
_geom_torsion_site_symmetry_1
_geom_torsion_site_symmetry_2
_geom_torsion_site_symmetry_3
_geom_torsion_site_symmetry_4
_geom_torsion
_geom_torsion_publ_flag
C13 S1 S2 C20 . . . . -83.01(9) ?
C17 C12 C13 C14 . . . . 0.2(3) ?
C18 C12 C13 C14 . . . . -179.47(17) ?
C17 C12 C13 S1 . . . . -178.34(13) ?
C18 C12 C13 S1 . . . . 2.0(2) ?
S2 S1 C13 C14 . . . . 11.17(17) ?
S2 S1 C13 C12 . . . . -170.30(13) ?
C12 C13 C14 C15 . . . . -0.3(3) ?
S1 C13 C14 C15 . . . . 178.23(15) ?
C13 C14 C15 C16 . . . . 0.1(3) ?
C14 C15 C16 C17 . . . . 0.2(3) ?
C15 C16 C17 C12 . . . . -0.3(3) ?
C13 C12 C17 C16 . . . . 0.0(3) ?
C18 C12 C17 C16 . . . . 179.76(18) ?
C17 C12 C18 O2 . . . . 174.18(18) ?
C13 C12 C18 O2 . . . . -6.1(3) ?
C17 C12 C18 O3 . . . . -6.3(3) ?
C13 C12 C18 O3 . . . . 173.36(17) ?
C24 C19 C20 C21 . . . . -2.7(3) ?
C25 C19 C20 C21 . . . . 176.19(17) ?
C24 C19 C20 S2 . . . . 178.30(15) ?
C25 C19 C20 S2 . . . . -2.9(2) ?
S1 S2 C20 C21 . . . . 16.17(17) ?
S1 S2 C20 C19 . . . . -164.81(13) ?
C19 C20 C21 C22 . . . . 1.6(3) ?
S2 C20 C21 C22 . . . . -179.32(16) ?
C20 C21 C22 C23 . . . . 0.8(3) ?
C21 C22 C23 C24 . . . . -2.3(4) ?
C22 C23 C24 C19 . . . . 1.2(3) ?
C20 C19 C24 C23 . . . . 1.3(3) ?
C25 C19 C24 C23 . . . . -177.6(2) ?
C24 C19 C25 O4 . . . . 176.68(19) ?
C20 C19 C25 O4 . . . . -2.2(3) ?
C24 C19 C25 O5 . . . . -1.7(3) ?
C20 C19 C25 O5 . . . . 179.46(17) ?
C3 N1 N2 C1 . . . . -1.6(2) ?
C4 N1 N2 C1 . . . . -167.0(2) ?
C3 N1 N2 C5 . . . . 179.52(19) ?
C4 N1 N2 C5 . . . . 14.1(3) ?
N1 N2 C1 O1 . . . . -178.3(2) ?
C5 N2 C1 O1 . . . . 0.6(4) ?
N1 N2 C1 C2 . . . . 1.1(2) ?
C5 N2 C1 C2 . . . . 179.9(2) ?
O1 C1 C2 C3 . . . . 179.0(2) ?
N2 C1 C2 C3 . . . . -0.2(2) ?
O1 C1 C2 N3 . . . . -2.3(4) ?
N2 C1 C2 N3 . . . . 178.49(17) ?
N2 N1 C3 C2 . . . . 1.4(2) ?
C4 N1 C3 C2 . . . . 165.8(2) ?
N2 N1 C3 C11 . . . . -177.9(2) ?
C4 N1 C3 C11 . . . . -13.6(3) ?
C1 C2 C3 N1 . . . . -0.8(2) ?
N3 C2 C3 N1 . . . . -179.45(17) ?
C1 C2 C3 C11 . . . . 178.5(2) ?
N3 C2 C3 C11 . . . . -0.2(3) ?
C1 N2 C5 C6 . . . . -113.0(3) ?
N1 N2 C5 C6 . . . . 65.7(3) ?
C1 N2 C5 C10 . . . . 66.0(3) ?
N1 N2 C5 C10 . . . . -115.3(2) ?
C10 C5 C6 C7 . . . . 2.5(4) ?
N2 C5 C6 C7 . . . . -178.5(2) ?
C5 C6 C7 C8 . . . . -0.5(4) ?
C6 C7 C8 C9 . . . . -2.2(4) ?
C7 C8 C9 C10 . . . . 2.8(4) ?
C6 C5 C10 C9 . . . . -1.9(4) ?
N2 C5 C10 C9 . . . . 179.1(2) ?
C8 C9 C10 C5 . . . . -0.7(4) ?

loop_
_cod_related_entry_id
_cod_related_entry_database
_cod_related_entry_code
1 ChemSpider 30655924
